data_7045385
loop_
_publ_author_name
'Akhtar, Muhammad Nadeem'
'Lan, Yanhua'
'AlDamen, Murad A.'
'Zheng, Yan-Zhen'
'Anson, Christopher E.'
'Powell, Annie K.'

_publ_section_title
;
 Effect of ligand substitution on the SMM properties of three
 isostructural families of double-cubane Mn<sub>4</sub>Ln<sub>2</sub>
 coordination clusters.
;
_journal_issue 10
_journal_name_full 'Dalton transactions (Cambridge, England : 2003)'
_journal_page_first 3485
_journal_page_last 3495
_journal_paper_doi 10.1039/c7dt04304j
_journal_volume 47
_journal_year 2018
_chemical_formula_moiety 'C50 H98 Mn4 N6 O28 Y2, 3(C2 H3 N)'
_chemical_formula_sum 'C56 H107 Mn4 N9 O28 Y2'
_chemical_formula_weight 1752.09
_space_group_crystal_system monoclinic
_space_group_IT_number 15
_space_group_name_Hall '-C 2yc'
_space_group_name_H-M_alt 'C 1 2/c 1'
_symmetry_space_group_name_Hall '-C 2yc'
_symmetry_space_group_name_H-M 'C 1 2/c 1'
_atom_sites_solution_hydrogens mixed
_atom_sites_solution_primary direct
_atom_sites_solution_secondary difmap
_audit_creation_date 2018-01-10
_audit_creation_method
;
Olex2 1.2
(compiled 2017.08.10 svn.r3458 for OlexSys, GUI svn.r5381)
;
_audit_update_record
;
2018-01-12 deposited with the CCDC.
2018-01-24 downloaded from the CCDC.
;
_cell_angle_alpha 90
_cell_angle_beta 104.156(1)
_cell_angle_gamma 90
_cell_formula_units_Z 4
_cell_length_a 24.8255(17)
_cell_length_b 13.9078(9)
_cell_length_c 22.4894(15)
_cell_measurement_reflns_used 9928
_cell_measurement_temperature 100(2)
_cell_measurement_theta_max 28.05
_cell_measurement_theta_min 2.81
_cell_volume 7529.1(9)
_computing_cell_refinement 'SAINT v6.45A (Bruker, 2003)'
_computing_data_collection 'SMART-NT 5.6 (Bruker AXS Inc., 2005)'
_computing_data_reduction 'SAINT v6.45A (Bruker, 2003)'
_computing_molecular_graphics 'Olex2 (Dolomanov et al., 2009)'
_computing_publication_material 'Olex2 (Dolomanov et al., 2009)'
_computing_structure_refinement 'ShelXL (Sheldrick, 2015)'
_computing_structure_solution 'SHELXTL 6.14 (BrukerAXS Inc., 2003)'
_diffrn_ambient_temperature 100.15
_diffrn_detector_area_resol_mean 8
_diffrn_measured_fraction_theta_full 0.999
_diffrn_measured_fraction_theta_max 0.926
_diffrn_measurement_device_type 'Bruker SMART APEX CCD area detector'
_diffrn_measurement_method '\w scans'
_diffrn_radiation_monochromator graphite
_diffrn_radiation_type MoK\a
_diffrn_radiation_wavelength 0.71073
_diffrn_reflns_av_R_equivalents 0.0329
_diffrn_reflns_av_unetI/netI 0.0348
_diffrn_reflns_Laue_measured_fraction_full 0.999
_diffrn_reflns_Laue_measured_fraction_max 0.926
_diffrn_reflns_limit_h_max 32
_diffrn_reflns_limit_h_min -32
_diffrn_reflns_limit_k_max 17
_diffrn_reflns_limit_k_min -17
_diffrn_reflns_limit_l_max 28
_diffrn_reflns_limit_l_min -25
_diffrn_reflns_number 25782
_diffrn_reflns_point_group_measured_fraction_full 0.999
_diffrn_reflns_point_group_measured_fraction_max 0.926
_diffrn_reflns_theta_full 25.242
_diffrn_reflns_theta_max 28.122
_diffrn_reflns_theta_min 1.691
_diffrn_source 'rotating anode'
_exptl_absorpt_coefficient_mu 2.257
_exptl_absorpt_correction_T_max 0.674
_exptl_absorpt_correction_T_min 0.509
_exptl_absorpt_correction_type multi-scan
_exptl_absorpt_process_details
;
SADABS v.2.10 (Bruker,2003) was used for absorption correction.
R(int) was 0.0626 before and 0.0291 after correction.
The Ratio of minimum to maximum transmission is 0.7552.
The \l/2 correction factor is 0.0015.
;
_exptl_crystal_colour orange
_exptl_crystal_colour_primary orange
_exptl_crystal_density_diffrn 1.546
_exptl_crystal_description block
_exptl_crystal_F_000 3632
_exptl_crystal_size_max 0.36
_exptl_crystal_size_mid 0.29
_exptl_crystal_size_min 0.19
_refine_diff_density_max 0.462
_refine_diff_density_min -0.452
_refine_diff_density_rms 0.074
_refine_ls_extinction_method none
_refine_ls_goodness_of_fit_ref 1.057
_refine_ls_hydrogen_treatment mixed
_refine_ls_matrix_type full
_refine_ls_number_parameters 485
_refine_ls_number_reflns 8521
_refine_ls_number_restraints 89
_refine_ls_restrained_S_all 1.062
_refine_ls_R_factor_all 0.0464
_refine_ls_R_factor_gt 0.0389
_refine_ls_shift/su_max 0.001
_refine_ls_shift/su_mean 0.000
_refine_ls_structure_factor_coef Fsqd
_refine_ls_weighting_details 'w=1/[\s^2^(Fo^2^)+(0.0410P)^2^+11.2606P] where P=(Fo^2^+2Fc^2^)/3'
_refine_ls_weighting_scheme calc
_refine_ls_wR_factor_gt 0.0860
_refine_ls_wR_factor_ref 0.0897
_reflns_Friedel_coverage 0.000
_reflns_number_gt 7495
_reflns_number_total 8521
_reflns_threshold_expression 'I > 2\s(I)'
_cod_data_source_file c7dt04304j2.cif
_cod_data_source_block 13-mn4y2
_cod_depositor_comments 'Adding full bibliography for 7045382--7045403.cif.'
_cod_database_code 7045385
_shelx_shelxl_version_number 2017/1
_shelx_space_group_comment
;
The symmetry employed for this shelxl refinement is uniquely defined
by the following loop, which should always be used as a source of
symmetry information in preference to the above space-group names.
They are only intended as comments.
;
_shelx_estimated_absorpt_t_max 0.674
_shelx_estimated_absorpt_t_min 0.497
_olex2_refinement_description
;
1. Fixed Uiso
 At 1.2 times of:
  All C(H,H) groups, All C(H,H,H,H) groups, All O(H) groups
 At 1.5 times of:
  All C(H,H,H) groups
2. Restrained distances
 O5-H5 = O3B-H3BA = O3A-H3AA
 0.88 with sigma of 0.04
 C20C-C17 \\sim C20A-C17 \\sim C20B-C17 \\sim C18C-C17 \\sim C18A-C17 \\sim
C18B-C17 \\sim C19C-C17 ~
 C19A-C17 \\sim C19B-C17
 with sigma of 0.02
 C6A-C5 \\sim C6B-C5
 with sigma of 0.02
 O3A-C6A \\sim O3B-C6B
 with sigma of 0.02
3. Rigid body (RIGU) restrains
 C5, C6A, C6B, O3B, O3A, Mn2
 with sigma for 1-2 distances of 0.004 and sigma for 1-3 distances of 0.004
4. Same fragment restrains
{C16, C17, C18B, C19B, C20B} sigma for 1-2: 0.02, 1-3: 0.04
{C16, C17, C18C, C19C, C20C} sigma for 1-2: 0.02, 1-3: 0.04
as
{C16, C17, C18A, C19A, C20A}
5. Others
 Fixed Sof: H5AA(0.5) H5AB(0.5) H5BC(0.5) H5BD(0.5) C6A(0.44) H6AA(0.44)
 H6AB(0.44) O3B(0.56) H3AA(0.56) C6B(0.56) H6BA(0.56) H6BB(0.56) O3A(0.44)
 H3BA(0.44) C18A(0.52) H18A(0.52) H18B(0.52) H18C(0.52) C19A(0.52) H19A(0.52)
 H19B(0.52) H19C(0.52) C20A(0.52) H20A(0.52) H20B(0.52) H20C(0.52) C18B(0.36)
 H18D(0.36) H18E(0.36) H18F(0.36) C19B(0.36) H19D(0.36) H19E(0.36) H19F(0.36)
 C20B(0.36) H20D(0.36) H20E(0.36) H20F(0.36) C18C(0.12) H18G(0.12) H18H(0.12)
 H18I(0.12) C19C(0.12) H19G(0.12) H19H(0.12) H19I(0.12) C20C(0.12) H20G(0.12)
 H20H(0.12) H20I(0.12)
6.a Secondary CH2 refined with riding coordinates:
 C1(H1A,H1B), C2(H2A,H2B), C3(H3A,H3B), C4(H4A,H4B), C5(H5AA,H5AB), C5(H5BC,
 H5BD), C6A(H6AA,H6AB), C6B(H6BA,H6BB), C7(H7A,H7B), C8(H8A,H8B), C9(H9A,H9B),
 C10(H10A,H10B)
6.b Me refined with riding coordinates:
 C13(H13A,H13B,H13C), C14(H14A,H14B,H14C), C15(H15A,H15B,H15C), C18A(H18A,H18B,
 H18C), C19A(H19A,H19B,H19C), C20A(H20A,H20B,H20C), C18B(H18D,H18E,H18F),
 C19B(H19D,H19E,H19F), C20B(H20D,H20E,H20F), C18C(H18G,H18H,H18I), C19C(H19G,
 H19H,H19I), C20C(H20G,H20H,H20I), C23(H23A,H23B,H23C), C24(H24A,H24B,H24C),
 C25(H25A,H25B,H25C)
6.c Idealised Me refined as rotating group:
 C32(H32A,H32B,H32C) 
 It was not possible to refine the corresponding hydrogens on C34 (which is
 on a twofold axis), as the positions of the hydrogens oscillated rather than
 converging.
;
_olex2_submission_special_instructions 'No special instructions were received'

loop_
_space_group_symop_operation_xyz
'x, y, z'
'-x, y, -z+1/2'
'x+1/2, y+1/2, z'
'-x+1/2, y+1/2, -z+1/2'
'-x, -y, -z'
'x, -y, z-1/2'
'-x+1/2, -y+1/2, -z'
'x+1/2, -y+1/2, z-1/2'

loop_
_atom_site_label
_atom_site_type_symbol
_atom_site_fract_x
_atom_site_fract_y
_atom_site_fract_z
_atom_site_U_iso_or_equiv
_atom_site_adp_type
_atom_site_occupancy
_atom_site_site_symmetry_order
_atom_site_calc_flag
_atom_site_refinement_flags_posn
_atom_site_refinement_flags_adp
_atom_site_refinement_flags_occupancy
_atom_site_disorder_assembly
_atom_site_disorder_group
Y1 Y 0.18137(2) 0.33139(2) 0.38295(2) 0.01866(7) Uani 1 1 d . . . . .
Mn1 Mn 0.29776(2) 0.30294(3) 0.49196(2) 0.01813(9) Uani 1 1 d . . . . .
Mn2 Mn 0.26815(2) 0.10761(3) 0.41797(2) 0.02085(9) Uani 1 1 d . U . . .
O1 O 0.22056(7) 0.32342(11) 0.48671(7) 0.0187(3) Uani 1 1 d . . . . .
N1 N 0.30368(9) 0.10409(16) 0.32841(10) 0.0274(5) Uani 1 1 d . . . . .
C1 C 0.26594(13) 0.0437(2) 0.28163(13) 0.0334(6) Uani 1 1 d . . . . .
H1A H 0.286447 0.020480 0.251825 0.040 Uiso 1 1 calc R . . . .
H1B H 0.234678 0.083912 0.259011 0.040 Uiso 1 1 calc R . . . .
C2 C 0.24297(13) -0.0414(2) 0.30863(13) 0.0328(6) Uani 1 1 d . . . . .
H2A H 0.215836 -0.075265 0.275719 0.039 Uiso 1 1 calc R . . . .
H2B H 0.273575 -0.086643 0.325906 0.039 Uiso 1 1 calc R . . . .
N2 N 0.21551(9) -0.01288(15) 0.35731(10) 0.0260(5) Uani 1 1 d . . . . .
C3 C 0.30269(12) 0.20523(19) 0.30693(12) 0.0277(6) Uani 1 1 d . . . . .
H3A H 0.266455 0.218119 0.277903 0.033 Uiso 1 1 calc R . . . .
H3B H 0.332060 0.213964 0.284526 0.033 Uiso 1 1 calc R . . . .
C4 C 0.31154(11) 0.27734(19) 0.35897(12) 0.0242(5) Uani 1 1 d . . . . .
H4A H 0.350000 0.271855 0.384563 0.029 Uiso 1 1 calc R . . . .
H4B H 0.306377 0.343315 0.342004 0.029 Uiso 1 1 calc R . . . .
O2 O 0.27320(7) 0.26044(12) 0.39585(7) 0.0204(3) Uani 1 1 d . . . . .
C5 C 0.36086(14) 0.0660(3) 0.34513(15) 0.0475(8) Uani 1 1 d D U . . .
H5AA H 0.359553 -0.002471 0.332761 0.057 Uiso 0.5 1 calc R . . A 1
H5AB H 0.382858 0.100662 0.320677 0.057 Uiso 0.5 1 calc R . . A 1
H5BC H 0.364699 0.018168 0.313805 0.057 Uiso 0.5 1 calc R . . B 2
H5BD H 0.386766 0.119416 0.343357 0.057 Uiso 0.5 1 calc R . . B 2
C6A C 0.3897(3) 0.0721(7) 0.4080(3) 0.0396(17) Uani 0.44 1 d D U . C 1
H6AA H 0.421343 0.026546 0.416239 0.047 Uiso 0.44 1 calc R . . C 1
H6AB H 0.404850 0.137810 0.416971 0.047 Uiso 0.44 1 calc R . . C 1
O3B O 0.3624(5) 0.0808(6) 0.4507(5) 0.0351(19) Uani 0.56 1 d D U . C 2
H3AA H 0.366(3) 0.035(5) 0.483(2) 0.042 Uiso 0.56 1 d DR . . D 1
C6B C 0.3782(2) 0.0205(4) 0.4058(3) 0.0328(12) Uani 0.56 1 d D U . C 2
H6BA H 0.360415 -0.043296 0.404862 0.039 Uiso 0.56 1 calc R . . C 2
H6BB H 0.419020 0.011270 0.416771 0.039 Uiso 0.56 1 calc R . . C 2
O3A O 0.3543(6) 0.0504(8) 0.4470(6) 0.032(2) Uani 0.44 1 d D U . C 1
H3BA H 0.373(4) 0.062(6) 0.486(2) 0.039 Uiso 0.44 1 d DR . . E 2
C7 C 0.16133(11) 0.03513(19) 0.33252(12) 0.0281(6) Uani 1 1 d . . . . .
H7A H 0.132812 -0.014029 0.315771 0.034 Uiso 1 1 calc R . . . .
H7B H 0.164365 0.078388 0.298535 0.034 Uiso 1 1 calc R . . . .
C8 C 0.14305(10) 0.09337(18) 0.38185(12) 0.0247(5) Uani 1 1 d . . . . .
H8A H 0.107759 0.126956 0.363386 0.030 Uiso 1 1 calc R . . . .
H8B H 0.136495 0.049494 0.414030 0.030 Uiso 1 1 calc R . . . .
O4 O 0.18445(7) 0.16193(12) 0.40860(8) 0.0214(4) Uani 1 1 d . . . . .
C9 C 0.20866(12) -0.09885(19) 0.39384(13) 0.0309(6) Uani 1 1 d . . . . .
H9A H 0.201655 -0.155981 0.366783 0.037 Uiso 1 1 calc R . . . .
H9B H 0.176114 -0.089762 0.411382 0.037 Uiso 1 1 calc R . . . .
C10 C 0.25970(13) -0.11561(19) 0.44487(13) 0.0319(6) Uani 1 1 d . . . . .
H10A H 0.253966 -0.170201 0.470893 0.038 Uiso 1 1 calc R . . . .
H10B H 0.292223 -0.129610 0.428136 0.038 Uiso 1 1 calc R . . . .
O5 O 0.26773(10) -0.02898(14) 0.47900(10) 0.0386(5) Uani 1 1 d D . . . .
H5 H 0.2966(12) -0.031(3) 0.5059(15) 0.046 Uiso 1 1 d DR . . . .
O6 O 0.31627(7) 0.43331(13) 0.46908(8) 0.0268(4) Uani 1 1 d . . . . .
O7 O 0.24329(7) 0.46059(12) 0.39055(8) 0.0256(4) Uani 1 1 d . . . . .
C11 C 0.28919(11) 0.48323(18) 0.42430(12) 0.0234(5) Uani 1 1 d . . . . .
C12 C 0.31733(11) 0.57547(19) 0.40914(12) 0.0268(6) Uani 1 1 d . . . . .
C13 C 0.35660(14) 0.6181(2) 0.46655(14) 0.0400(7) Uani 1 1 d . . . . .
H13A H 0.384700 0.570223 0.484971 0.060 Uiso 1 1 calc R . . . .
H13B H 0.374926 0.675208 0.455147 0.060 Uiso 1 1 calc R . . . .
H13C H 0.335269 0.636126 0.496188 0.060 Uiso 1 1 calc R . . . .
C14 C 0.35158(12) 0.5456(2) 0.36369(14) 0.0344(6) Uani 1 1 d . . . . .
H14A H 0.379594 0.498227 0.383077 0.052 Uiso 1 1 calc R . . . .
H14B H 0.326926 0.517383 0.327082 0.052 Uiso 1 1 calc R . . . .
H14C H 0.370043 0.602319 0.351944 0.052 Uiso 1 1 calc R . . . .
C15 C 0.27343(13) 0.6492(2) 0.38006(14) 0.0357(7) Uani 1 1 d . . . . .
H15A H 0.248524 0.621462 0.343446 0.053 Uiso 1 1 calc R . . . .
H15B H 0.251924 0.667328 0.409525 0.053 Uiso 1 1 calc R . . . .
H15C H 0.291581 0.706410 0.368484 0.053 Uiso 1 1 calc R . . . .
O8 O 0.37648(7) 0.27652(14) 0.49909(8) 0.0286(4) Uani 1 1 d . . . . .
O9 O 0.40320(7) 0.20497(13) 0.59059(8) 0.0272(4) Uani 1 1 d . . . . .
C16 C 0.41300(10) 0.24381(18) 0.54420(12) 0.0244(5) Uani 1 1 d D . . . .
C17 C 0.47361(11) 0.2572(2) 0.54063(13) 0.0343(6) Uani 1 1 d D . . . .
C18A C 0.5091(3) 0.1720(5) 0.5671(4) 0.0457(19) Uiso 0.52 1 d D . . F 1
H18A H 0.547383 0.182962 0.564125 0.069 Uiso 0.52 1 calc R . . F 1
H18B H 0.508641 0.163948 0.610285 0.069 Uiso 0.52 1 calc R . . F 1
H18C H 0.494464 0.113908 0.544202 0.069 Uiso 0.52 1 calc R . . F 1
C19A C 0.4768(3) 0.2722(6) 0.4737(3) 0.0349(15) Uiso 0.52 1 d D . . F 1
H19A H 0.453748 0.327466 0.456307 0.052 Uiso 0.52 1 calc R . . F 1
H19B H 0.515370 0.284285 0.472557 0.052 Uiso 0.52 1 calc R . . F 1
H19C H 0.463137 0.214501 0.449765 0.052 Uiso 0.52 1 calc R . . F 1
C20A C 0.4942(3) 0.3487(5) 0.5783(4) 0.0452(17) Uiso 0.52 1 d D . . F 1
H20A H 0.470765 0.403346 0.560630 0.068 Uiso 0.52 1 calc R . . F 1
H20B H 0.491997 0.339042 0.620821 0.068 Uiso 0.52 1 calc R . . F 1
H20C H 0.532731 0.361661 0.577346 0.068 Uiso 0.52 1 calc R . . F 1
C18B C 0.5010(4) 0.1530(6) 0.5477(5) 0.044(3) Uiso 0.36 1 d D . . F 2
H18D H 0.482830 0.113108 0.512598 0.066 Uiso 0.36 1 calc R . . F 2
H18E H 0.540696 0.158555 0.549137 0.066 Uiso 0.36 1 calc R . . F 2
H18F H 0.496476 0.123252 0.585643 0.066 Uiso 0.36 1 calc R . . F 2
C19B C 0.4789(4) 0.3075(7) 0.4824(4) 0.035(2) Uiso 0.36 1 d D . . F 2
H19D H 0.460080 0.269330 0.446725 0.052 Uiso 0.36 1 calc R . . F 2
H19E H 0.461664 0.371229 0.480165 0.052 Uiso 0.36 1 calc R . . F 2
H19F H 0.518231 0.314330 0.482800 0.052 Uiso 0.36 1 calc R . . F 2
C20B C 0.5028(4) 0.3168(8) 0.5956(4) 0.045(2) Uiso 0.36 1 d D . . F 2
H20D H 0.499537 0.284648 0.633368 0.068 Uiso 0.36 1 calc R . . F 2
H20E H 0.542121 0.323601 0.595816 0.068 Uiso 0.36 1 calc R . . F 2
H20F H 0.485555 0.380501 0.593180 0.068 Uiso 0.36 1 calc R . . F 2
C18C C 0.5163(8) 0.2171(19) 0.5948(9) 0.041(6) Uiso 0.12 1 d D . . F 3
H18G H 0.509533 0.242843 0.632927 0.061 Uiso 0.12 1 calc R . . F 3
H18H H 0.513490 0.146852 0.594984 0.061 Uiso 0.12 1 calc R . . F 3
H18I H 0.553613 0.235733 0.591739 0.061 Uiso 0.12 1 calc R . . F 3
C19C C 0.4808(10) 0.221(2) 0.4785(8) 0.044(7) Uiso 0.12 1 d D . . F 3
H19G H 0.452048 0.249357 0.445422 0.066 Uiso 0.12 1 calc R . . F 3
H19H H 0.517554 0.239624 0.473655 0.066 Uiso 0.12 1 calc R . . F 3
H19I H 0.477431 0.150744 0.476900 0.066 Uiso 0.12 1 calc R . . F 3
C20C C 0.4825(12) 0.3680(10) 0.5400(16) 0.064(9) Uiso 0.12 1 d D . . F 3
H20G H 0.455405 0.396300 0.505278 0.096 Uiso 0.12 1 calc R . . F 3
H20H H 0.477586 0.395783 0.578348 0.096 Uiso 0.12 1 calc R . . F 3
H20I H 0.520189 0.381632 0.535925 0.096 Uiso 0.12 1 calc R . . F 3
O10 O 0.11996(8) 0.45520(14) 0.33257(9) 0.0337(4) Uani 1 1 d . . . . .
O11 O 0.14337(8) 0.48105(14) 0.43162(9) 0.0334(4) Uani 1 1 d . . . . .
C21 C 0.11866(11) 0.5068(2) 0.37745(13) 0.0285(6) Uani 1 1 d . . . . .
C22 C 0.08607(13) 0.6015(2) 0.36743(14) 0.0347(7) Uani 1 1 d . . . . .
C23 C 0.02630(15) 0.5783(3) 0.3658(2) 0.0719(13) Uani 1 1 d . . . . .
H23A H 0.024237 0.549175 0.404882 0.108 Uiso 1 1 calc R . . . .
H23B H 0.004236 0.637506 0.359216 0.108 Uiso 1 1 calc R . . . .
H23C H 0.011648 0.533140 0.332319 0.108 Uiso 1 1 calc R . . . .
C24 C 0.10923(18) 0.6715(3) 0.4202(2) 0.0621(11) Uani 1 1 d . . . . .
H24A H 0.148010 0.686514 0.421255 0.093 Uiso 1 1 calc R . . . .
H24B H 0.087249 0.730789 0.414036 0.093 Uiso 1 1 calc R . . . .
H24C H 0.107222 0.641818 0.459169 0.093 Uiso 1 1 calc R . . . .
C25 C 0.0907(2) 0.6467(3) 0.3076(2) 0.0817(16) Uani 1 1 d . . . . .
H25A H 0.129707 0.661242 0.309558 0.123 Uiso 1 1 calc R . . . .
H25B H 0.076351 0.601943 0.273767 0.123 Uiso 1 1 calc R . . . .
H25C H 0.068940 0.706309 0.300664 0.123 Uiso 1 1 calc R . . . .
N3 N 0.15445(10) 0.30190(16) 0.25201(10) 0.0284(5) Uani 1 1 d . . . . .
O12 O 0.12976(8) 0.25641(14) 0.28625(9) 0.0332(4) Uani 1 1 d . . . . .
O13 O 0.19666(8) 0.34973(14) 0.27901(9) 0.0310(4) Uani 1 1 d . . . . .
O14 O 0.13849(11) 0.29991(18) 0.19603(9) 0.0505(6) Uani 1 1 d . . . . .
N31 N 0.4216(3) 0.3412(5) 0.2909(3) 0.147(3) Uani 1 1 d . . . . .
C31 C 0.4615(3) 0.3775(4) 0.3135(3) 0.0853(16) Uani 1 1 d . . . . .
C32 C 0.5132(2) 0.4225(4) 0.3427(3) 0.0950(17) Uani 1 1 d . . . . .
H32A H 0.544081 0.380721 0.339233 0.143 Uiso 1 1 calc GR . . . .
H32B H 0.514614 0.433423 0.386112 0.143 Uiso 1 1 calc GR . . . .
H32C H 0.516303 0.484248 0.322752 0.143 Uiso 1 1 calc GR . . . .
N32 N 0.500000 0.6231(4) 0.250000 0.0816(16) Uani 1 2 d S T P . .
C33 C 0.500000 0.7043(5) 0.250000 0.0603(14) Uani 1 2 d S T P . .
C34 C 0.500000 0.8100(4) 0.250000 0.0673(16) Uani 1 2 d S T P . .

loop_
_atom_site_aniso_label
_atom_site_aniso_U_11
_atom_site_aniso_U_22
_atom_site_aniso_U_33
_atom_site_aniso_U_23
_atom_site_aniso_U_13
_atom_site_aniso_U_12
Y1 0.01894(12) 0.02102(12) 0.01623(12) 0.00009(9) 0.00468(9) -0.00076(9)
Mn1 0.01755(18) 0.02048(18) 0.01692(18) 0.00035(14) 0.00529(14) -0.00131(14)
Mn2 0.0236(2) 0.02152(19) 0.01852(19) -0.00122(14) 0.00718(15) 0.00195(14)
O1 0.0190(8) 0.0204(8) 0.0176(8) -0.0003(7) 0.0063(7) -0.0007(6)
N1 0.0332(12) 0.0273(11) 0.0245(12) 0.0007(9) 0.0123(10) 0.0038(9)
C1 0.0517(18) 0.0285(14) 0.0227(14) -0.0054(11) 0.0143(13) 0.0006(13)
C2 0.0476(17) 0.0278(14) 0.0262(14) -0.0062(11) 0.0151(13) 0.0005(12)
N2 0.0328(12) 0.0242(11) 0.0218(11) -0.0041(9) 0.0086(9) 0.0000(9)
C3 0.0363(15) 0.0284(13) 0.0223(13) -0.0004(11) 0.0143(11) -0.0025(11)
C4 0.0262(13) 0.0264(13) 0.0236(13) -0.0002(10) 0.0128(10) -0.0021(10)
O2 0.0208(8) 0.0238(9) 0.0186(8) -0.0016(7) 0.0085(7) -0.0011(7)
C5 0.0451(19) 0.065(2) 0.0390(17) 0.0075(16) 0.0236(15) 0.0219(17)
C6A 0.031(4) 0.043(5) 0.046(4) -0.010(4) 0.012(3) -0.001(4)
O3B 0.038(4) 0.038(5) 0.033(3) 0.001(3) 0.016(3) 0.011(3)
C6B 0.031(3) 0.030(3) 0.041(3) 0.001(3) 0.016(2) 0.010(2)
O3A 0.034(4) 0.039(6) 0.023(3) 0.004(4) 0.005(3) 0.007(4)
C7 0.0326(14) 0.0276(13) 0.0220(13) -0.0054(11) 0.0027(11) -0.0013(11)
C8 0.0231(13) 0.0235(12) 0.0263(13) -0.0053(10) 0.0034(10) -0.0052(10)
O4 0.0206(9) 0.0229(9) 0.0203(9) -0.0031(7) 0.0041(7) -0.0021(7)
C9 0.0368(16) 0.0244(13) 0.0322(15) -0.0043(11) 0.0096(12) -0.0048(11)
C10 0.0431(17) 0.0224(13) 0.0313(15) -0.0023(11) 0.0110(13) -0.0011(12)
O5 0.0515(14) 0.0267(10) 0.0309(11) -0.0046(9) -0.0025(9) 0.0037(10)
O6 0.0285(10) 0.0257(9) 0.0249(10) 0.0039(8) 0.0040(8) -0.0062(8)
O7 0.0265(9) 0.0233(9) 0.0261(10) -0.0003(7) 0.0046(8) -0.0045(7)
C11 0.0261(13) 0.0236(12) 0.0229(13) -0.0037(10) 0.0109(10) -0.0043(10)
C12 0.0314(14) 0.0238(13) 0.0266(14) 0.0005(11) 0.0098(11) -0.0059(11)
C13 0.0469(18) 0.0397(17) 0.0328(16) -0.0031(13) 0.0087(14) -0.0224(14)
C14 0.0364(16) 0.0356(15) 0.0355(16) 0.0023(13) 0.0171(13) -0.0041(12)
C15 0.0453(18) 0.0265(14) 0.0370(17) 0.0018(12) 0.0136(14) -0.0024(12)
O8 0.0185(9) 0.0439(11) 0.0241(10) 0.0013(8) 0.0068(7) -0.0012(8)
O9 0.0230(9) 0.0309(10) 0.0294(10) 0.0045(8) 0.0097(8) 0.0013(8)
C16 0.0214(12) 0.0241(12) 0.0294(14) -0.0050(11) 0.0098(10) -0.0022(10)
C17 0.0212(13) 0.0497(18) 0.0338(16) 0.0050(13) 0.0104(11) 0.0008(12)
O10 0.0376(11) 0.0319(10) 0.0309(11) -0.0004(8) 0.0071(9) 0.0088(9)
O11 0.0347(11) 0.0353(11) 0.0277(10) 0.0050(8) 0.0030(8) -0.0007(9)
C21 0.0242(13) 0.0311(14) 0.0303(15) 0.0050(12) 0.0070(11) 0.0010(11)
C22 0.0408(17) 0.0328(15) 0.0321(16) 0.0052(12) 0.0118(13) 0.0122(13)
C23 0.039(2) 0.061(3) 0.114(4) -0.005(2) 0.015(2) 0.0166(18)
C24 0.069(3) 0.043(2) 0.072(3) -0.0122(19) 0.013(2) 0.0133(18)
C25 0.135(4) 0.056(2) 0.066(3) 0.032(2) 0.049(3) 0.049(3)
N3 0.0348(13) 0.0286(12) 0.0217(12) 0.0006(9) 0.0068(10) 0.0023(10)
O12 0.0377(11) 0.0355(11) 0.0253(10) 0.0008(8) 0.0057(8) -0.0100(9)
O13 0.0274(10) 0.0411(11) 0.0253(10) 0.0016(8) 0.0077(8) -0.0054(8)
O14 0.0672(16) 0.0634(16) 0.0183(11) -0.0017(10) 0.0056(10) -0.0088(13)
N31 0.154(6) 0.144(5) 0.174(6) -0.076(5) 0.101(5) -0.075(4)
C31 0.121(5) 0.059(3) 0.096(4) -0.017(3) 0.066(4) -0.018(3)
C32 0.121(5) 0.064(3) 0.100(4) 0.008(3) 0.028(4) -0.021(3)
N32 0.097(4) 0.063(4) 0.080(4) 0.000 0.013(3) 0.000
C33 0.058(3) 0.071(4) 0.048(3) 0.000 0.006(3) 0.000
C34 0.070(4) 0.052(3) 0.073(4) 0.000 0.003(3) 0.000

loop_
_atom_type_symbol
_atom_type_description
_atom_type_scat_dispersion_real
_atom_type_scat_dispersion_imag
_atom_type_scat_source
C C 0.0033 0.0016 'International Tables Vol C Tables 4.2.6.8 and 6.1.1.4'
H H 0.0000 0.0000 'International Tables Vol C Tables 4.2.6.8 and 6.1.1.4'
Mn Mn 0.3368 0.7283 'International Tables Vol C Tables 4.2.6.8 and 6.1.1.4'
N N 0.0061 0.0033 'International Tables Vol C Tables 4.2.6.8 and 6.1.1.4'
O O 0.0106 0.0060 'International Tables Vol C Tables 4.2.6.8 and 6.1.1.4'
Y Y -2.7962 3.5667 'International Tables Vol C Tables 4.2.6.8 and 6.1.1.4'

loop_
_geom_angle_atom_site_label_1
_geom_angle_atom_site_label_2
_geom_angle_atom_site_label_3
_geom_angle
_geom_angle_site_symmetry_1
_geom_angle_site_symmetry_3
O1 Y1 O2 73.04(6) . .
O1 Y1 O4 74.38(6) . .
O1 Y1 O7 81.71(6) . .
O1 Y1 O9 85.17(6) . 7_556
O1 Y1 O10 125.25(6) . .
O1 Y1 O11 73.85(6) . .
O1 Y1 O12 150.76(6) . .
O1 Y1 O13 147.11(6) . .
O2 Y1 O11 133.73(6) . .
O2 Y1 O12 101.70(6) . .
O2 Y1 O13 78.39(6) . .
O4 Y1 O2 66.63(6) . .
O4 Y1 O11 131.60(6) . .
O4 Y1 O12 77.19(6) . .
O4 Y1 O13 108.81(6) . .
O7 Y1 O2 73.97(6) . .
O7 Y1 O4 138.28(6) . .
O7 Y1 O9 138.59(6) . 7_556
O7 Y1 O10 79.25(7) . .
O7 Y1 O11 70.04(6) . .
O7 Y1 O12 125.31(6) . .
O7 Y1 O13 74.94(6) . .
O9 Y1 O2 138.05(6) 7_556 .
O9 Y1 O4 73.22(6) 7_556 .
O9 Y1 O10 76.81(7) 7_556 .
O9 Y1 O11 68.60(6) 7_556 .
O9 Y1 O12 80.24(6) 7_556 .
O9 Y1 O13 127.54(6) 7_556 .
O10 Y1 O2 144.81(6) . .
O10 Y1 O4 142.36(6) . .
O10 Y1 O11 51.41(6) . .
O10 Y1 O12 75.74(7) . .
O10 Y1 O13 72.87(7) . .
O12 Y1 O11 122.61(6) . .
O12 Y1 O13 51.47(6) . .
O13 Y1 O11 117.74(6) . .
O1 Mn1 O1 81.71(7) 7_556 .
O1 Mn1 O2 88.48(7) 7_556 .
O1 Mn1 O2 86.92(7) . .
O1 Mn1 O4 87.16(7) 7_556 7_556
O1 Mn1 O4 88.79(7) . 7_556
O1 Mn1 O6 98.11(7) . .
O1 Mn1 O6 179.44(8) 7_556 .
O1 Mn1 O8 177.46(8) . .
O1 Mn1 O8 95.81(8) 7_556 .
O2 Mn1 O4 174.28(6) . 7_556
O6 Mn1 O2 90.98(7) . .
O6 Mn1 O4 93.36(7) . 7_556
O8 Mn1 O2 93.55(7) . .
O8 Mn1 O4 90.58(7) . 7_556
O8 Mn1 O6 84.38(8) . .
O1 Mn2 N1 143.87(7) 7_556 .
O1 Mn2 N2 139.70(7) 7_556 .
O1 Mn2 O3B 83.5(2) 7_556 .
O1 Mn2 O5 79.02(6) 7_556 .
N2 Mn2 N1 76.30(8) . .
O2 Mn2 O1 78.85(6) . 7_556
O2 Mn2 N1 77.01(7) . .
O2 Mn2 N2 127.94(7) . .
O2 Mn2 O3B 96.8(2) . .
O2 Mn2 O3A 108.0(3) . .
O2 Mn2 O5 157.87(7) . .
O3B Mn2 N1 73.2(3) . .
O3B Mn2 N2 116.62(19) . .
O3B Mn2 O5 80.3(2) . .
O3A Mn2 O1 89.2(3) . 7_556
O3A Mn2 N1 73.3(3) . .
O3A Mn2 N2 105.9(3) . .
O3A Mn2 O5 71.4(3) . .
O4 Mn2 O1 80.86(6) . 7_556
O4 Mn2 N1 117.84(7) . .
O4 Mn2 N2 78.96(7) . .
O4 Mn2 O2 75.37(6) . .
O4 Mn2 O3B 163.6(2) . .
O4 Mn2 O3A 168.8(3) . .
O4 Mn2 O5 101.39(7) . .
O5 Mn2 N1 122.16(8) . .
O5 Mn2 N2 71.35(7) . .
Y1 O1 Mn2 148.14(8) . 7_556
Mn1 O1 Y1 103.80(7) . .
Mn1 O1 Y1 103.42(7) 7_556 .
Mn1 O1 Mn1 98.30(7) 7_556 .
Mn1 O1 Mn2 97.59(7) 7_556 7_556
Mn1 O1 Mn2 96.47(7) . 7_556
C1 N1 Mn2 108.04(16) . .
C3 N1 Mn2 105.94(15) . .
C3 N1 C1 110.3(2) . .
C5 N1 Mn2 108.86(17) . .
C5 N1 C1 112.2(2) . .
C5 N1 C3 111.2(2) . .
N1 C1 H1A 108.9 . .
N1 C1 H1B 108.9 . .
N1 C1 C2 113.2(2) . .
H1A C1 H1B 107.7 . .
C2 C1 H1A 108.9 . .
C2 C1 H1B 108.9 . .
C1 C2 H2A 109.2 . .
C1 C2 H2B 109.2 . .
H2A C2 H2B 107.9 . .
N2 C2 C1 112.1(2) . .
N2 C2 H2A 109.2 . .
N2 C2 H2B 109.2 . .
C2 N2 Mn2 109.26(16) . .
C2 N2 C7 112.5(2) . .
C2 N2 C9 109.3(2) . .
C7 N2 Mn2 102.82(15) . .
C7 N2 C9 110.8(2) . .
C9 N2 Mn2 112.12(16) . .
N1 C3 H3A 109.0 . .
N1 C3 H3B 109.0 . .
N1 C3 C4 112.8(2) . .
H3A C3 H3B 107.8 . .
C4 C3 H3A 109.0 . .
C4 C3 H3B 109.0 . .
C3 C4 H4A 109.6 . .
C3 C4 H4B 109.6 . .
H4A C4 H4B 108.1 . .
O2 C4 C3 110.4(2) . .
O2 C4 H4A 109.6 . .
O2 C4 H4B 109.6 . .
Mn1 O2 Y1 92.00(6) . .
Mn1 O2 Mn2 93.19(6) . .
Mn2 O2 Y1 108.41(7) . .
C4 O2 Y1 127.02(14) . .
C4 O2 Mn1 117.87(14) . .
C4 O2 Mn2 112.01(14) . .
N1 C5 H5AA 108.1 . .
N1 C5 H5AB 108.1 . .
N1 C5 H5BC 108.3 . .
N1 C5 H5BD 108.3 . .
H5AA C5 H5AB 107.3 . .
H5BC C5 H5BD 107.4 . .
C6A C5 N1 116.8(4) . .
C6A C5 H5AA 108.1 . .
C6A C5 H5AB 108.1 . .
C6B C5 N1 115.9(3) . .
C6B C5 H5BC 108.3 . .
C6B C5 H5BD 108.3 . .
C5 C6A H6AA 109.4 . .
C5 C6A H6AB 109.4 . .
H6AA C6A H6AB 108.0 . .
O3A C6A C5 111.3(8) . .
O3A C6A H6AA 109.4 . .
O3A C6A H6AB 109.4 . .
Mn2 O3B H3BA 115(8) . .
C6B O3B Mn2 107.5(7) . .
C6B O3B H3BA 114(8) . .
C5 C6B H6BA 109.8 . .
C5 C6B H6BB 109.8 . .
O3B C6B C5 109.4(6) . .
O3B C6B H6BA 109.8 . .
O3B C6B H6BB 109.8 . .
H6BA C6B H6BB 108.2 . .
Mn2 O3A H3AA 118(7) . .
C6A O3A Mn2 116.1(9) . .
C6A O3A H3AA 122(6) . .
N2 C7 H7A 109.3 . .
N2 C7 H7B 109.3 . .
N2 C7 C8 111.6(2) . .
H7A C7 H7B 108.0 . .
C8 C7 H7A 109.3 . .
C8 C7 H7B 109.3 . .
C7 C8 H8A 109.6 . .
C7 C8 H8B 109.6 . .
H8A C8 H8B 108.1 . .
O4 C8 C7 110.5(2) . .
O4 C8 H8A 109.6 . .
O4 C8 H8B 109.6 . .
Mn1 O4 Y1 90.72(6) 7_556 .
Mn2 O4 Y1 109.58(7) . .
Mn2 O4 Mn1 91.66(6) . 7_556
C8 O4 Y1 125.00(15) . .
C8 O4 Mn1 121.15(15) . 7_556
C8 O4 Mn2 112.51(14) . .
N2 C9 H9A 109.4 . .
N2 C9 H9B 109.4 . .
N2 C9 C10 111.0(2) . .
H9A C9 H9B 108.0 . .
C10 C9 H9A 109.4 . .
C10 C9 H9B 109.4 . .
C9 C10 H10A 110.7 . .
C9 C10 H10B 110.7 . .
H10A C10 H10B 108.8 . .
O5 C10 C9 105.2(2) . .
O5 C10 H10A 110.7 . .
O5 C10 H10B 110.7 . .
Mn2 O5 H5 109(3) . .
C10 O5 Mn2 113.08(17) . .
C10 O5 H5 111(3) . .
C11 O6 Mn1 126.70(16) . .
C11 O7 Y1 136.42(17) . .
O6 C11 C12 116.7(2) . .
O7 C11 O6 124.9(2) . .
O7 C11 C12 118.2(2) . .
C13 C12 C11 111.4(2) . .
C13 C12 C14 108.8(2) . .
C14 C12 C11 106.1(2) . .
C15 C12 C11 109.9(2) . .
C15 C12 C13 110.0(2) . .
C15 C12 C14 110.5(2) . .
C12 C13 H13A 109.5 . .
C12 C13 H13B 109.5 . .
C12 C13 H13C 109.5 . .
H13A C13 H13B 109.5 . .
H13A C13 H13C 109.5 . .
H13B C13 H13C 109.5 . .
C12 C14 H14A 109.5 . .
C12 C14 H14B 109.5 . .
C12 C14 H14C 109.5 . .
H14A C14 H14B 109.5 . .
H14A C14 H14C 109.5 . .
H14B C14 H14C 109.5 . .
C12 C15 H15A 109.5 . .
C12 C15 H15B 109.5 . .
C12 C15 H15C 109.5 . .
H15A C15 H15B 109.5 . .
H15A C15 H15C 109.5 . .
H15B C15 H15C 109.5 . .
C16 O8 Mn1 129.60(16) . .
C16 O9 Y1 131.76(17) . 7_556
O8 C16 C17 115.6(2) . .
O9 C16 O8 125.1(2) . .
O9 C16 C17 119.2(2) . .
C16 C17 C19A 110.6(3) . .
C16 C17 C20A 105.5(3) . .
C16 C17 C18B 106.5(4) . .
C16 C17 C20C 105.3(11) . .
C18A C17 C16 111.6(4) . .
C18A C17 C19A 109.1(5) . .
C18A C17 C20A 110.3(5) . .
C19A C17 C20A 109.6(5) . .
C19B C17 C16 113.1(4) . .
C19B C17 C18B 112.3(6) . .
C20B C17 C16 107.6(4) . .
C20B C17 C18B 108.0(6) . .
C20B C17 C19B 109.1(6) . .
C18C C17 C16 114.5(10) . .
C18C C17 C19C 113.4(13) . .
C18C C17 C20C 107.4(14) . .
C19C C17 C16 109.9(10) . .
C19C C17 C20C 105.5(14) . .
C17 C18A H18A 109.5 . .
C17 C18A H18B 109.5 . .
C17 C18A H18C 109.5 . .
H18A C18A H18B 109.5 . .
H18A C18A H18C 109.5 . .
H18B C18A H18C 109.5 . .
C17 C19A H19A 109.5 . .
C17 C19A H19B 109.5 . .
C17 C19A H19C 109.5 . .
H19A C19A H19B 109.5 . .
H19A C19A H19C 109.5 . .
H19B C19A H19C 109.5 . .
C17 C20A H20A 109.5 . .
C17 C20A H20B 109.5 . .
C17 C20A H20C 109.5 . .
H20A C20A H20B 109.5 . .
H20A C20A H20C 109.5 . .
H20B C20A H20C 109.5 . .
C17 C18B H18D 109.5 . .
C17 C18B H18E 109.5 . .
C17 C18B H18F 109.5 . .
H18D C18B H18E 109.5 . .
H18D C18B H18F 109.5 . .
H18E C18B H18F 109.5 . .
C17 C19B H19D 109.5 . .
C17 C19B H19E 109.5 . .
C17 C19B H19F 109.5 . .
H19D C19B H19E 109.5 . .
H19D C19B H19F 109.5 . .
H19E C19B H19F 109.5 . .
C17 C20B H20D 109.5 . .
C17 C20B H20E 109.5 . .
C17 C20B H20F 109.5 . .
H20D C20B H20E 109.5 . .
H20D C20B H20F 109.5 . .
H20E C20B H20F 109.5 . .
C17 C18C H18G 109.5 . .
C17 C18C H18H 109.5 . .
C17 C18C H18I 109.5 . .
H18G C18C H18H 109.5 . .
H18G C18C H18I 109.5 . .
H18H C18C H18I 109.5 . .
C17 C19C H19G 109.5 . .
C17 C19C H19H 109.5 . .
C17 C19C H19I 109.5 . .
H19G C19C H19H 109.5 . .
H19G C19C H19I 109.5 . .
H19H C19C H19I 109.5 . .
C17 C20C H20G 109.5 . .
C17 C20C H20H 109.5 . .
C17 C20C H20I 109.5 . .
H20G C20C H20H 109.5 . .
H20G C20C H20I 109.5 . .
H20H C20C H20I 109.5 . .
C21 O10 Y1 99.81(17) . .
C21 O11 Y1 87.82(16) . .
O10 C21 Y1 54.98(14) . .
O10 C21 O11 120.8(3) . .
O10 C21 C22 119.5(2) . .
O11 C21 Y1 65.95(15) . .
O11 C21 C22 119.7(3) . .
C22 C21 Y1 173.78(19) . .
C21 C22 C24 110.3(3) . .
C23 C22 C21 107.4(3) . .
C23 C22 C24 109.5(3) . .
C23 C22 C25 110.8(3) . .
C25 C22 C21 109.6(3) . .
C25 C22 C24 109.2(3) . .
C22 C23 H23A 109.5 . .
C22 C23 H23B 109.5 . .
C22 C23 H23C 109.5 . .
H23A C23 H23B 109.5 . .
H23A C23 H23C 109.5 . .
H23B C23 H23C 109.5 . .
C22 C24 H24A 109.5 . .
C22 C24 H24B 109.5 . .
C22 C24 H24C 109.5 . .
H24A C24 H24B 109.5 . .
H24A C24 H24C 109.5 . .
H24B C24 H24C 109.5 . .
C22 C25 H25A 109.5 . .
C22 C25 H25B 109.5 . .
C22 C25 H25C 109.5 . .
H25A C25 H25B 109.5 . .
H25A C25 H25C 109.5 . .
H25B C25 H25C 109.5 . .
O12 N3 Y1 58.37(12) . .
O13 N3 Y1 58.46(12) . .
O13 N3 O12 116.0(2) . .
O14 N3 Y1 171.4(2) . .
O14 N3 O12 122.1(2) . .
O14 N3 O13 121.8(2) . .
N3 O12 Y1 95.77(14) . .
N3 O13 Y1 95.69(14) . .
N31 C31 C32 179.0(8) . .
C31 C32 H32A 109.5 . .
C31 C32 H32B 109.5 . .
C31 C32 H32C 109.5 . .
H32A C32 H32B 109.5 . .
H32A C32 H32C 109.5 . .
H32B C32 H32C 109.5 . .
N32 C33 C34 180.0 . .

loop_
_geom_bond_atom_site_label_1
_geom_bond_atom_site_label_2
_geom_bond_distance
_geom_bond_site_symmetry_2
Y1 O1 2.3010(16) .
Y1 O2 2.4355(16) .
Y1 O4 2.4232(17) .
Y1 O7 2.3435(17) .
Y1 O9 2.3727(17) 7_556
Y1 O10 2.3933(19) .
Y1 O11 2.632(2) .
Y1 O12 2.4689(19) .
Y1 O13 2.4711(19) .
Mn1 O1 1.9056(16) 7_556
Mn1 O1 1.9125(16) .
Mn1 O2 2.1790(17) .
Mn1 O4 2.2253(17) 7_556
Mn1 O6 1.9696(18) .
Mn1 O8 1.9563(18) .
Mn2 O1 2.3023(17) 7_556
Mn2 N1 2.389(2) .
Mn2 N2 2.346(2) .
Mn2 O2 2.1935(17) .
Mn2 O3B 2.304(13) .
Mn2 O3A 2.224(15) .
Mn2 O4 2.1721(17) .
Mn2 O5 2.345(2) .
N1 C1 1.485(4) .
N1 C3 1.486(3) .
N1 C5 1.475(4) .
C1 H1A 0.9900 .
C1 H1B 0.9900 .
C1 C2 1.505(4) .
C2 H2A 0.9900 .
C2 H2B 0.9900 .
C2 N2 1.478(3) .
N2 C7 1.483(3) .
N2 C9 1.484(3) .
C3 H3A 0.9900 .
C3 H3B 0.9900 .
C3 C4 1.516(4) .
C4 H4A 0.9900 .
C4 H4B 0.9900 .
C4 O2 1.426(3) .
C5 H5AA 0.9900 .
C5 H5AB 0.9900 .
C5 H5BC 0.9900 .
C5 H5BD 0.9900 .
C5 C6A 1.423(8) .
C5 C6B 1.469(6) .
C6A H6AA 0.9900 .
C6A H6AB 0.9900 .
C6A O3A 1.418(11) .
O3B C6B 1.441(9) .
O3B H3BA 0.83(4) .
C6B H6BA 0.9900 .
C6B H6BB 0.9900 .
O3A H3AA 0.81(4) .
C7 H7A 0.9900 .
C7 H7B 0.9900 .
C7 C8 1.529(4) .
C8 H8A 0.9900 .
C8 H8B 0.9900 .
C8 O4 1.423(3) .
C9 H9A 0.9900 .
C9 H9B 0.9900 .
C9 C10 1.505(4) .
C10 H10A 0.9900 .
C10 H10B 0.9900 .
C10 O5 1.416(3) .
O5 H5 0.82(3) .
O6 C11 1.272(3) .
O7 C11 1.245(3) .
C11 C12 1.538(3) .
C12 C13 1.534(4) .
C12 C14 1.538(4) .
C12 C15 1.523(4) .
C13 H13A 0.9800 .
C13 H13B 0.9800 .
C13 H13C 0.9800 .
C14 H14A 0.9800 .
C14 H14B 0.9800 .
C14 H14C 0.9800 .
C15 H15A 0.9800 .
C15 H15B 0.9800 .
C15 H15C 0.9800 .
O8 C16 1.268(3) .
O9 C16 1.250(3) .
C16 C17 1.538(4) .
C17 C18A 1.510(7) .
C17 C19A 1.540(6) .
C17 C20A 1.544(7) .
C17 C18B 1.593(8) .
C17 C19B 1.517(8) .
C17 C20B 1.517(8) .
C17 C18C 1.513(12) .
C17 C19C 1.536(12) .
C17 C20C 1.557(13) .
C18A H18A 0.9800 .
C18A H18B 0.9800 .
C18A H18C 0.9800 .
C19A H19A 0.9800 .
C19A H19B 0.9800 .
C19A H19C 0.9800 .
C20A H20A 0.9800 .
C20A H20B 0.9800 .
C20A H20C 0.9800 .
C18B H18D 0.9800 .
C18B H18E 0.9800 .
C18B H18F 0.9800 .
C19B H19D 0.9800 .
C19B H19E 0.9800 .
C19B H19F 0.9800 .
C20B H20D 0.9800 .
C20B H20E 0.9800 .
C20B H20F 0.9800 .
C18C H18G 0.9800 .
C18C H18H 0.9800 .
C18C H18I 0.9800 .
C19C H19G 0.9800 .
C19C H19H 0.9800 .
C19C H19I 0.9800 .
C20C H20G 0.9800 .
C20C H20H 0.9800 .
C20C H20I 0.9800 .
O10 C21 1.245(3) .
O11 C21 1.274(3) .
C21 C22 1.534(4) .
C22 C23 1.510(5) .
C22 C24 1.534(5) .
C22 C25 1.515(5) .
C23 H23A 0.9800 .
C23 H23B 0.9800 .
C23 H23C 0.9800 .
C24 H24A 0.9800 .
C24 H24B 0.9800 .
C24 H24C 0.9800 .
C25 H25A 0.9800 .
C25 H25B 0.9800 .
C25 H25C 0.9800 .
N3 O12 1.265(3) .
N3 O13 1.264(3) .
N3 O14 1.224(3) .
N31 C31 1.116(7) .
C31 C32 1.436(8) .
C32 H32A 0.9800 .
C32 H32B 0.9800 .
C32 H32C 0.9800 .
N32 C33 1.129(8) .
C33 C34 1.470(8) .

loop_
_geom_hbond_atom_site_label_D
_geom_hbond_atom_site_label_H
_geom_hbond_atom_site_label_A
_geom_hbond_distance_DH
_geom_hbond_distance_HA
_geom_hbond_distance_DA
_geom_hbond_angle_DHA
_geom_hbond_site_symmetry_A
_geom_hbond_publ_flag
O3A H3AA O11 0.81(4) 2.01(6) 2.752(13) 151(9) 7_556 yes
O3B H3BA O11 0.83(4) 2.07(7) 2.819(11) 150(10) 7_556 yes
O5 H5 O11 0.82(3) 1.91(3) 2.681(3) 157(4) 7_556 yes
